data_7057967
loop_
_publ_author_name
'Kumari, Kavita'
'Singh, Anoop S.'
'Manar, Krishna K.'
'Yadav, Chote Lal'
'Tiwari, Vinod K.'
'Drew, Michael G. B.'
'Singh, Nanhai'

_publ_section_title
;
 Catalytic activity of new heteroleptic [Cu(PPh3)2(\b-oxodithioester)]
 complexes: click derived triazolyl glycoconjugates
;
_journal_issue 3
_journal_name_full 'New Journal of Chemistry'
_journal_page_first 1166
_journal_paper_doi 10.1039/C8NJ05075A
_journal_volume 43
_journal_year 2019
_chemical_formula_sum 'C45 H38 Cu N O P2 S2'
_chemical_formula_weight 798.36
_space_group_crystal_system monoclinic
_space_group_IT_number 14
_space_group_name_Hall '-P 2yn'
_space_group_name_H-M_alt 'P 1 21/n 1'
_symmetry_space_group_name_Hall '-P 2yn'
_symmetry_space_group_name_H-M 'P 1 21/n 1'
_atom_sites_solution_hydrogens geom
_audit_creation_method SHELXL-2016/6
_audit_update_record
;
2018-11-12 deposited with the CCDC.
2018-11-15 downloaded from the CCDC.
;
_cell_angle_alpha 90
_cell_angle_beta 100.228(7)
_cell_angle_gamma 90
_cell_formula_units_Z 4
_cell_length_a 10.8070(8)
_cell_length_b 21.1948(11)
_cell_length_c 17.1444(12)
_cell_measurement_reflns_used 19104
_cell_measurement_temperature 150(2)
_cell_measurement_theta_max 27.50
_cell_measurement_theta_min 3.399
_cell_volume 3864.6(4)
_computing_cell_refinement 'Crysalis, Oxford Diffraction'
_computing_data_collection 'Crysalis, Oxford Diffraction'
_computing_data_reduction 'Crysalis, Oxford Diffraction'
_computing_molecular_graphics PLATON(Spek,2004)
_computing_publication_material 'SHELXL-2016/6, PLATON, WINGX (Ferrugia, 2012)'
_computing_structure_refinement 'SHELXL-2016/6 (Sheldrick, 2016)'
_computing_structure_solution 'SHELXS-97 (Sheldrick, 2008)'
_diffrn_ambient_temperature 150(2)
_diffrn_measured_fraction_theta_full 0.985
_diffrn_measured_fraction_theta_max 0.985
_diffrn_measurement_device_type 'Oxford Diffaction X-Calibor System'
_diffrn_measurement_method '321 frames, counting time 10 s.'
_diffrn_radiation_type MoK\a
_diffrn_radiation_wavelength 0.71073
_diffrn_reflns_av_R_equivalents 0.0465
_diffrn_reflns_av_unetI/netI 0.0672
_diffrn_reflns_Laue_measured_fraction_full 0.985
_diffrn_reflns_Laue_measured_fraction_max 0.985
_diffrn_reflns_limit_h_max 12
_diffrn_reflns_limit_h_min -10
_diffrn_reflns_limit_k_max 25
_diffrn_reflns_limit_k_min -25
_diffrn_reflns_limit_l_max 7
_diffrn_reflns_limit_l_min -20
_diffrn_reflns_number 15592
_diffrn_reflns_point_group_measured_fraction_full 0.985
_diffrn_reflns_point_group_measured_fraction_max 0.985
_diffrn_reflns_theta_full 24.998
_diffrn_reflns_theta_max 24.998
_diffrn_reflns_theta_min 3.399
_diffrn_standards_decay_% n/a
_diffrn_standards_interval_count n/a
_diffrn_standards_interval_time n/a
_exptl_absorpt_coefficient_mu 0.793
_exptl_absorpt_correction_T_max 1.000
_exptl_absorpt_correction_T_min 0.915
_exptl_absorpt_correction_type empirical
_exptl_absorpt_process_details 'ABSPACK, Oxford Diffraction Ltd'
_exptl_crystal_colour black
_exptl_crystal_density_diffrn 1.372
_exptl_crystal_description block
_exptl_crystal_F_000 1656
_exptl_crystal_size_max 0.22
_exptl_crystal_size_mid 0.19
_exptl_crystal_size_min 0.17
_refine_diff_density_max 0.606
_refine_diff_density_min -0.446
_refine_diff_density_rms 0.072
_refine_ls_extinction_method none
_refine_ls_goodness_of_fit_ref 1.523
_refine_ls_hydrogen_treatment constr
_refine_ls_matrix_type full
_refine_ls_number_parameters 586
_refine_ls_number_reflns 6697
_refine_ls_number_restraints 233
_refine_ls_restrained_S_all 1.610
_refine_ls_R_factor_all 0.1222
_refine_ls_R_factor_gt 0.1045
_refine_ls_shift/su_max 0.000
_refine_ls_shift/su_mean 0.000
_refine_ls_structure_factor_coef Fsqd
_refine_ls_weighting_details 'w=1/[\s^2^(Fo^2^)+(0.0074P)^2^+7.2926P] where P=(Fo^2^+2Fc^2^)/3'
_refine_ls_weighting_scheme calc
_refine_ls_wR_factor_gt 0.1518
_refine_ls_wR_factor_ref 0.1568
_reflns_Friedel_coverage 0.000
_reflns_number_gt 5739
_reflns_number_total 6697
_reflns_threshold_expression 'I > 2\s(I)'
_cod_data_source_file c8nj05075a2.cif
_cod_data_source_block 6
_cod_depositor_comments 'Adding full bibliography for 7057966--7057971.cif.'
_cod_database_code 7057967
_shelx_shelxl_version_number 2016/6
_shelx_space_group_comment
;
The symmetry employed for this shelxl refinement is uniquely defined
by the following loop, which should always be used as a source of
symmetry information in preference to the above space-group names.
They are only intended as comments.
;

loop_
_space_group_symop_operation_xyz
'x, y, z'
'-x+1/2, y+1/2, -z+1/2'
'-x, -y, -z'
'x-1/2, -y-1/2, z-1/2'

loop_
_atom_site_label
_atom_site_type_symbol
_atom_site_fract_x
_atom_site_fract_y
_atom_site_fract_z
_atom_site_U_iso_or_equiv
_atom_site_adp_type
_atom_site_occupancy
_atom_site_site_symmetry_order
_atom_site_calc_flag
_atom_site_refinement_flags_posn
_atom_site_refinement_flags_adp
_atom_site_refinement_flags_occupancy
_atom_site_disorder_assembly
_atom_site_disorder_group
Cu1A Cu 0.0547(4) 0.7102(3) 0.2678(2) 0.0246(8) Uani 0.457(4) 1 d . . P A 1
P1 P 0.07325(14) 0.61269(7) 0.23469(9) 0.0281(4) Uani 1 1 d . . . . .
P2 P -0.07165(14) 0.73445(7) 0.36001(9) 0.0283(4) Uani 1 1 d . . . . .
O11A O 0.2225(9) 0.7521(4) 0.3126(5) 0.031(2) Uani 0.457(4) 1 d D . P A 1
C12A C 0.2614(13) 0.8057(7) 0.3011(9) 0.031(3) Uani 0.457(4) 1 d D . P A 1
C13A C 0.1977(13) 0.8471(7) 0.2450(12) 0.026(4) Uani 0.457(4) 1 d D . P A 1
H13A H 0.217820 0.889391 0.254167 0.032 Uiso 0.457(4) 1 calc R U P A 1
C14A C 0.1082(19) 0.8353(7) 0.1771(10) 0.037(4) Uani 0.457(4) 1 d D . P A 1
S15A S 0.0235(3) 0.76963(16) 0.1525(2) 0.0307(10) Uani 0.457(4) 1 d D . P A 1
S16A S 0.0929(7) 0.8976(3) 0.1059(4) 0.082(2) Uani 0.457(4) 1 d D . P A 1
C17A C -0.0325(19) 0.8782(9) 0.0290(10) 0.078(7) Uani 0.457(4) 1 d D . P A 1
H17A H -0.010985 0.841275 0.001770 0.117 Uiso 0.457(4) 1 calc R U P A 1
H17B H -0.048107 0.912730 -0.007632 0.117 Uiso 0.457(4) 1 calc R U P A 1
H17C H -0.106675 0.869916 0.050925 0.117 Uiso 0.457(4) 1 calc R U P A 1
C21A C 0.3751(7) 0.8273(5) 0.3553(4) 0.030(2) Uani 0.457(4) 1 d DG U P A 1
C22A C 0.4089(7) 0.8036(4) 0.4317(5) 0.042(3) Uani 0.457(4) 1 d DG . P A 1
H22A H 0.358609 0.773537 0.450370 0.050 Uiso 0.457(4) 1 calc R U P A 1
N23A N 0.5179(8) 0.8248(5) 0.4802(4) 0.048(3) Uani 0.457(4) 1 d DG . P A 1
C24A C 0.5930(7) 0.8697(4) 0.4523(5) 0.042(3) Uani 0.457(4) 1 d DG U P A 1
H24A H 0.665929 0.883830 0.484805 0.050 Uiso 0.457(4) 1 calc R U P A 1
C25A C 0.5592(8) 0.8934(4) 0.3760(5) 0.042(3) Uani 0.457(4) 1 d DG . P A 1
H25A H 0.609497 0.923450 0.357299 0.050 Uiso 0.457(4) 1 calc R U P A 1
C26A C 0.4502(9) 0.8722(5) 0.3274(4) 0.049(6) Uani 0.457(4) 1 d DG . P A 1
H26A H 0.427620 0.888114 0.276327 0.059 Uiso 0.457(4) 1 calc R U P A 1
C31 C -0.0560(6) 0.5968(3) 0.1540(3) 0.0320(14) Uani 1 1 d . . . . .
C32 C -0.0542(6) 0.5484(3) 0.0981(3) 0.0382(15) Uani 1 1 d . . . . .
H32 H 0.014561 0.521372 0.102795 0.046 Uiso 1 1 calc R U . . .
C33 C -0.1540(6) 0.5408(4) 0.0364(4) 0.0483(18) Uani 1 1 d . . . . .
H33 H -0.151412 0.508755 -0.000409 0.058 Uiso 1 1 calc R U . . .
C34 C -0.2564(6) 0.5794(4) 0.0284(4) 0.0491(19) Uani 1 1 d . . . . .
H34 H -0.322474 0.574134 -0.013977 0.059 Uiso 1 1 calc R U . . .
C35 C -0.2614(6) 0.6260(4) 0.0831(4) 0.0478(18) Uani 1 1 d . . . . .
H35 H -0.331992 0.651758 0.078758 0.057 Uiso 1 1 calc R U . . .
C36 C -0.1622(6) 0.6348(3) 0.1444(4) 0.0414(16) Uani 1 1 d . . . . .
H36 H -0.166257 0.667197 0.180475 0.050 Uiso 1 1 calc R U . . .
C41 C 0.2119(5) 0.5892(3) 0.1932(3) 0.0270(13) Uani 1 1 d . . . . .
C42 C 0.2560(5) 0.5274(3) 0.1955(3) 0.0329(14) Uani 1 1 d . . . . .
H42 H 0.215104 0.495976 0.219076 0.039 Uiso 1 1 calc R U . . .
C43 C 0.3604(5) 0.5125(3) 0.1629(3) 0.0331(14) Uani 1 1 d . . . . .
H43 H 0.389076 0.471129 0.164137 0.040 Uiso 1 1 calc R U . . .
C44 C 0.4221(6) 0.5590(3) 0.1284(3) 0.0384(16) Uani 1 1 d . . . . .
H44 H 0.492455 0.548947 0.106537 0.046 Uiso 1 1 calc R U . . .
C45 C 0.3791(6) 0.6204(3) 0.1266(3) 0.0388(16) Uani 1 1 d . . . . .
H45 H 0.420710 0.651765 0.103484 0.047 Uiso 1 1 calc R U . . .
C46 C 0.2753(6) 0.6353(3) 0.1586(3) 0.0343(14) Uani 1 1 d . . . . .
H46 H 0.247037 0.676804 0.157085 0.041 Uiso 1 1 calc R U . . .
C51 C 0.0672(5) 0.5507(3) 0.3082(3) 0.0265(13) Uani 1 1 d . . . . .
C52 C 0.1467(6) 0.5578(3) 0.3808(3) 0.0440(17) Uani 1 1 d . . . . .
H52 H 0.198853 0.592919 0.390219 0.053 Uiso 1 1 calc R U . . .
C53 C 0.1478(7) 0.5131(4) 0.4385(4) 0.057(2) Uani 1 1 d . . . . .
H53 H 0.201570 0.517839 0.486882 0.068 Uiso 1 1 calc R U . . .
C54 C 0.0706(8) 0.4611(3) 0.4259(4) 0.056(2) Uani 1 1 d . . . . .
H54 H 0.072624 0.430655 0.465145 0.067 Uiso 1 1 calc R U . . .
C55 C -0.0087(7) 0.4549(3) 0.3553(4) 0.0508(19) Uani 1 1 d . . . . .
H55 H -0.062513 0.420382 0.346956 0.061 Uiso 1 1 calc R U . . .
C56 C -0.0106(6) 0.4989(3) 0.2962(4) 0.0368(15) Uani 1 1 d . . . . .
H56 H -0.064599 0.493602 0.247946 0.044 Uiso 1 1 calc R U . . .
C61 C -0.2202(5) 0.6910(3) 0.3423(3) 0.0296(14) Uani 1 1 d . . . . .
C62 C -0.3380(6) 0.7188(3) 0.3219(4) 0.0428(16) Uani 1 1 d . . . . .
H62 H -0.344962 0.762383 0.316260 0.051 Uiso 1 1 calc R U . . .
C63 C -0.4447(7) 0.6816(4) 0.3100(4) 0.060(2) Uani 1 1 d . . . . .
H63 H -0.523487 0.700234 0.296599 0.071 Uiso 1 1 calc R U . . .
C64 C -0.4352(7) 0.6173(4) 0.3178(4) 0.0533(19) Uani 1 1 d . . . . .
H64 H -0.507432 0.592606 0.308805 0.064 Uiso 1 1 calc R U . . .
C65 C -0.3194(7) 0.5893(3) 0.3387(4) 0.0469(18) Uani 1 1 d . . . . .
H65 H -0.313052 0.545748 0.344889 0.056 Uiso 1 1 calc R U . . .
C66 C -0.2134(6) 0.6261(3) 0.3504(4) 0.0420(16) Uani 1 1 d . . . . .
H66 H -0.135116 0.606972 0.364175 0.050 Uiso 1 1 calc R U . . .
C71 C -0.1161(5) 0.8169(3) 0.3505(3) 0.0252(12) Uani 1 1 d . . . . .
C72 C -0.1481(6) 0.8422(3) 0.2756(4) 0.0389(15) Uani 1 1 d . . . . .
H72 H -0.149618 0.815964 0.231921 0.047 Uiso 1 1 calc R U . . .
C73 C -0.1782(6) 0.9054(3) 0.2630(4) 0.0466(17) Uani 1 1 d . . . . .
H73 H -0.201395 0.920994 0.211754 0.056 Uiso 1 1 calc R U . . .
C74 C -0.1732(7) 0.9446(3) 0.3268(4) 0.0526(19) Uani 1 1 d . . . . .
H74 H -0.193821 0.987032 0.319386 0.063 Uiso 1 1 calc R U . . .
C75 C -0.1378(7) 0.9210(3) 0.4014(4) 0.059(2) Uani 1 1 d . . . . .
H75 H -0.133077 0.947757 0.444843 0.070 Uiso 1 1 calc R U . . .
C76 C -0.1093(6) 0.8584(3) 0.4133(4) 0.0440(17) Uani 1 1 d . . . . .
H76 H -0.084752 0.843449 0.464697 0.053 Uiso 1 1 calc R U . . .
C81 C -0.0240(6) 0.7234(3) 0.4658(3) 0.0348(15) Uani 1 1 d . . . . .
C82 C 0.1017(7) 0.7183(4) 0.4977(5) 0.066(2) Uani 1 1 d . . . . .
H82 H 0.161258 0.720453 0.464788 0.079 Uiso 1 1 calc R U . . .
C83 C 0.1397(10) 0.7100(5) 0.5774(6) 0.093(3) Uani 1 1 d . U . . .
H83 H 0.224943 0.705685 0.597876 0.111 Uiso 1 1 calc R U . . .
C84 C 0.0560(12) 0.7082(4) 0.6267(5) 0.092(4) Uani 1 1 d . . . . .
H84 H 0.083937 0.704827 0.681058 0.110 Uiso 1 1 calc R U . . .
C85 C -0.0704(10) 0.7111(3) 0.5972(4) 0.071(3) Uani 1 1 d . . . . .
H85 H -0.128428 0.707744 0.630996 0.085 Uiso 1 1 calc R U . . .
C86 C -0.1108(7) 0.7192(3) 0.5166(3) 0.0443(17) Uani 1 1 d . U . . .
H86 H -0.196311 0.721873 0.496261 0.053 Uiso 1 1 calc R U . . .
Cu1B Cu 0.0853(4) 0.7120(2) 0.2935(2) 0.0317(7) Uani 0.543(4) 1 d . . P A 2
O11B O 0.0681(8) 0.7732(4) 0.2002(5) 0.0383(19) Uani 0.543(4) 1 d D . P A 2
C12B C 0.1256(16) 0.8231(7) 0.1896(9) 0.036(3) Uani 0.543(4) 1 d D . P A 2
C13B C 0.2327(12) 0.8444(6) 0.2358(10) 0.025(3) Uani 0.543(4) 1 d D . P A 2
H13B H 0.267072 0.880706 0.217801 0.030 Uiso 0.543(4) 1 calc R U P A 2
C14B C 0.2999(12) 0.8187(6) 0.3083(8) 0.034(3) Uani 0.543(4) 1 d D . P A 2
S15B S 0.2720(3) 0.75172(15) 0.3557(2) 0.0405(9) Uani 0.543(4) 1 d D . P A 2
S16B S 0.4404(4) 0.86188(18) 0.3459(2) 0.0459(11) Uani 0.543(4) 1 d D . P A 2
C17B C 0.5046(13) 0.8263(7) 0.4366(7) 0.054(4) Uani 0.543(4) 1 d D . P A 2
H17D H 0.532785 0.784490 0.427133 0.081 Uiso 0.543(4) 1 calc R U P A 2
H17E H 0.441689 0.824029 0.469649 0.081 Uiso 0.543(4) 1 calc R U P A 2
H17F H 0.574463 0.850883 0.462712 0.081 Uiso 0.543(4) 1 calc R U P A 2
C21B C 0.0696(11) 0.8614(6) 0.1224(7) 0.039(2) Uani 0.543(4) 1 d D . P A 2
C26B C 0.0041(12) 0.8362(6) 0.0552(7) 0.049(3) Uani 0.543(4) 1 d D . P A 2
H26B H -0.003359 0.792563 0.051753 0.059 Uiso 0.543(4) 1 calc R U P A 2
C25B C -0.0515(16) 0.8713(7) -0.0079(8) 0.065(4) Uani 0.543(4) 1 d D . P A 2
H25B H -0.100389 0.851947 -0.051473 0.078 Uiso 0.543(4) 1 calc R U P A 2
C24B C -0.0350(13) 0.9352(6) -0.0066(7) 0.054(3) Uani 0.543(4) 1 d D . P A 2
H24B H -0.064084 0.958687 -0.051981 0.065 Uiso 0.543(4) 1 calc R U P A 2
N23B N 0.0237(10) 0.9649(5) 0.0605(6) 0.060(3) Uani 0.543(4) 1 d D . P A 2
C22B C 0.0763(15) 0.9253(6) 0.1233(8) 0.042(3) Uani 0.543(4) 1 d D . P A 2
H22B H 0.118975 0.944402 0.169150 0.050 Uiso 0.543(4) 1 calc R U P A 2

loop_
_atom_site_aniso_label
_atom_site_aniso_U_11
_atom_site_aniso_U_22
_atom_site_aniso_U_33
_atom_site_aniso_U_23
_atom_site_aniso_U_13
_atom_site_aniso_U_12
Cu1A 0.025(2) 0.0170(11) 0.0304(19) 0.0000(15) 0.0021(13) -0.0041(13)
P1 0.0276(8) 0.0246(8) 0.0320(8) 0.0039(7) 0.0053(7) 0.0022(7)
P2 0.0266(8) 0.0221(8) 0.0351(8) -0.0049(7) 0.0026(7) -0.0013(7)
O11A 0.036(5) 0.025(4) 0.025(5) 0.001(3) -0.013(4) -0.008(3)
C12A 0.026(5) 0.020(4) 0.046(5) -0.003(3) 0.006(4) 0.000(3)
C13A 0.020(7) 0.019(4) 0.043(5) -0.001(3) 0.016(5) 0.003(4)
C14A 0.034(7) 0.025(4) 0.050(5) 0.004(3) 0.004(4) 0.003(4)
S15A 0.032(2) 0.0258(18) 0.031(2) 0.0090(15) -0.0044(16) 0.0028(15)
S16A 0.083(4) 0.060(4) 0.086(4) 0.040(3) -0.027(3) -0.023(4)
C17A 0.081(11) 0.054(13) 0.084(9) 0.026(8) -0.028(8) 0.002(9)
C21A 0.026(4) 0.027(5) 0.039(4) -0.004(3) 0.012(3) -0.008(4)
C22A 0.033(5) 0.051(8) 0.041(4) 0.004(4) 0.007(3) -0.015(5)
N23A 0.039(5) 0.055(7) 0.049(5) -0.003(5) 0.002(3) -0.015(5)
C24A 0.026(5) 0.043(6) 0.056(5) -0.006(4) 0.004(4) -0.007(4)
C25A 0.026(5) 0.037(7) 0.061(5) 0.000(4) 0.006(4) -0.010(4)
C26A 0.034(7) 0.055(10) 0.056(6) 0.017(6) 0.001(5) -0.022(7)
C31 0.038(4) 0.034(3) 0.025(3) 0.009(3) 0.008(3) 0.002(3)
C32 0.024(3) 0.050(4) 0.039(3) 0.002(3) 0.002(3) 0.003(3)
C33 0.045(4) 0.068(5) 0.034(3) -0.005(3) 0.010(3) -0.005(4)
C34 0.033(4) 0.081(6) 0.031(3) 0.014(4) -0.002(3) -0.005(4)
C35 0.032(4) 0.068(5) 0.041(4) 0.013(4) 0.000(3) 0.014(4)
C36 0.042(4) 0.047(4) 0.036(3) 0.004(3) 0.008(3) 0.008(3)
C41 0.026(3) 0.029(3) 0.025(3) -0.003(2) 0.001(2) -0.005(3)
C42 0.027(3) 0.031(4) 0.041(3) -0.001(3) 0.006(3) -0.003(3)
C43 0.028(3) 0.030(3) 0.038(3) 0.000(3) -0.003(3) 0.006(3)
C44 0.028(3) 0.057(5) 0.032(3) 0.004(3) 0.008(3) 0.006(3)
C45 0.040(4) 0.043(4) 0.036(3) 0.010(3) 0.014(3) 0.001(3)
C46 0.038(4) 0.034(4) 0.032(3) 0.002(3) 0.008(3) 0.003(3)
C51 0.028(3) 0.024(3) 0.028(3) -0.001(2) 0.006(3) 0.009(3)
C52 0.049(4) 0.044(4) 0.035(3) 0.006(3) -0.002(3) -0.004(3)
C53 0.079(6) 0.055(5) 0.029(4) 0.014(3) -0.007(4) 0.008(4)
C54 0.090(6) 0.039(4) 0.040(4) 0.021(3) 0.015(4) 0.015(4)
C55 0.069(5) 0.032(4) 0.056(4) 0.011(3) 0.023(4) -0.003(4)
C56 0.040(4) 0.025(3) 0.044(4) -0.001(3) 0.003(3) -0.006(3)
C61 0.034(4) 0.033(3) 0.022(3) -0.006(3) 0.007(3) -0.004(3)
C62 0.032(4) 0.038(4) 0.055(4) 0.004(3) -0.003(3) -0.003(3)
C63 0.033(4) 0.065(6) 0.072(5) 0.005(4) -0.016(4) -0.008(4)
C64 0.039(4) 0.058(5) 0.062(5) -0.016(4) 0.007(4) -0.025(4)
C65 0.053(5) 0.033(4) 0.058(4) -0.014(3) 0.021(4) -0.014(4)
C66 0.045(4) 0.032(4) 0.052(4) -0.010(3) 0.015(3) -0.003(3)
C71 0.018(3) 0.025(3) 0.030(3) 0.001(2) -0.002(2) -0.002(2)
C72 0.036(4) 0.039(4) 0.037(3) -0.002(3) -0.005(3) 0.001(3)
C73 0.042(4) 0.049(4) 0.045(4) 0.020(4) -0.003(3) 0.002(3)
C74 0.056(5) 0.036(4) 0.061(5) 0.004(4) -0.001(4) 0.006(4)
C75 0.086(6) 0.034(4) 0.052(4) -0.009(4) 0.003(4) 0.013(4)
C76 0.063(5) 0.032(4) 0.035(3) -0.005(3) 0.005(3) 0.010(3)
C81 0.043(4) 0.013(3) 0.041(3) -0.002(3) -0.015(3) -0.001(3)
C82 0.051(5) 0.055(5) 0.077(5) 0.002(4) -0.027(4) -0.009(4)
C83 0.093(6) 0.070(6) 0.097(6) 0.001(5) -0.035(5) -0.005(5)
C84 0.165(11) 0.028(4) 0.051(5) -0.005(4) -0.064(6) -0.002(6)
C85 0.144(9) 0.033(4) 0.033(4) 0.006(3) 0.009(5) 0.005(5)
C86 0.063(4) 0.037(4) 0.029(3) 0.003(3) -0.005(3) 0.002(3)
Cu1B 0.0278(18) 0.0230(10) 0.043(2) -0.0061(15) 0.0043(13) -0.0029(12)
O11B 0.033(4) 0.044(4) 0.031(4) -0.005(3) -0.010(4) -0.011(3)
C12B 0.027(5) 0.039(4) 0.043(4) -0.006(3) 0.007(3) -0.002(4)
C13B 0.014(5) 0.031(5) 0.035(4) -0.002(3) 0.016(4) 0.002(4)
C14B 0.034(5) 0.026(5) 0.042(4) -0.002(4) 0.005(3) 0.001(3)
S15B 0.0306(19) 0.0342(18) 0.052(2) 0.0084(15) -0.0058(16) -0.0045(14)
S16B 0.043(2) 0.038(2) 0.051(2) -0.0007(17) -0.0075(16) -0.0067(17)
C17B 0.058(8) 0.051(8) 0.046(5) -0.005(5) -0.008(4) 0.006(6)
C21B 0.026(5) 0.044(4) 0.046(4) -0.002(3) 0.002(3) -0.010(4)
C26B 0.050(7) 0.039(5) 0.053(4) -0.002(3) -0.009(4) -0.010(4)
C25B 0.067(9) 0.058(5) 0.059(5) 0.006(4) -0.019(5) -0.010(5)
C24B 0.051(8) 0.057(5) 0.045(4) 0.013(4) -0.015(4) -0.004(5)
N23B 0.060(7) 0.055(5) 0.054(5) 0.009(3) -0.018(4) -0.008(4)
C22B 0.034(7) 0.045(4) 0.040(5) -0.002(3) -0.011(4) -0.011(4)

loop_
_atom_type_symbol
_atom_type_description
_atom_type_scat_dispersion_real
_atom_type_scat_dispersion_imag
_atom_type_scat_source
C C 0.0033 0.0016 'International Tables Vol C Tables 4.2.6.8 and 6.1.1.4'
H H 0.0000 0.0000 'International Tables Vol C Tables 4.2.6.8 and 6.1.1.4'
Cu Cu 0.3201 1.2651 'International Tables Vol C Tables 4.2.6.8 and 6.1.1.4'
N N 0.0061 0.0033 'International Tables Vol C Tables 4.2.6.8 and 6.1.1.4'
O O 0.0106 0.0060 'International Tables Vol C Tables 4.2.6.8 and 6.1.1.4'
P P 0.1023 0.0942 'International Tables Vol C Tables 4.2.6.8 and 6.1.1.4'
S S 0.1246 0.1234 'International Tables Vol C Tables 4.2.6.8 and 6.1.1.4'

loop_
_geom_angle_atom_site_label_1
_geom_angle_atom_site_label_2
_geom_angle_atom_site_label_3
_geom_angle
O11A Cu1A P1 113.4(4)
O11A Cu1A S15A 93.9(3)
P1 Cu1A S15A 107.56(19)
O11A Cu1A P2 103.7(3)
P1 Cu1A P2 118.9(2)
S15A Cu1A P2 116.5(2)
C31 P1 C51 105.9(3)
C31 P1 C41 103.0(2)
C51 P1 C41 101.7(2)
C31 P1 Cu1A 106.4(2)
C51 P1 Cu1A 119.3(2)
C41 P1 Cu1A 118.7(2)
C31 P1 Cu1B 118.3(2)
C51 P1 Cu1B 111.0(2)
C41 P1 Cu1B 115.2(2)
C81 P2 C71 103.9(2)
C81 P2 C61 100.7(3)
C71 P2 C61 105.1(3)
C81 P2 Cu1B 111.9(2)
C71 P2 Cu1B 111.6(2)
C61 P2 Cu1B 121.8(2)
C81 P2 Cu1A 123.8(2)
C71 P2 Cu1A 109.3(2)
C61 P2 Cu1A 112.4(2)
C12A O11A Cu1A 130.0(9)
O11A C12A C13A 123.2(13)
O11A C12A C21A 116.9(11)
C13A C12A C21A 119.6(11)
C12A C13A C14A 130.4(14)
C12A C13A H13A 114.8
C14A C13A H13A 114.8
C13A C14A S15A 128.5(10)
C13A C14A S16A 113.8(10)
S15A C14A S16A 117.5(9)
C14A S15A Cu1A 104.3(5)
C17A S16A C14A 107.7(9)
S16A C17A H17A 109.5
S16A C17A H17B 109.5
H17A C17A H17B 109.5
S16A C17A H17C 109.5
H17A C17A H17C 109.5
H17B C17A H17C 109.5
C22A C21A C26A 120.0
C22A C21A C12A 122.1(7)
C26A C21A C12A 117.9(7)
N23A C22A C21A 120.0
N23A C22A H22A 120.0
C21A C22A H22A 120.0
C22A N23A C24A 120.0
C25A C24A N23A 120.0
C25A C24A H24A 120.0
N23A C24A H24A 120.0
C24A C25A C26A 120.0
C24A C25A H25A 120.0
C26A C25A H25A 120.0
C25A C26A C21A 120.0
C25A C26A H26A 120.0
C21A C26A H26A 120.0
C36 C31 C32 117.0(6)
C36 C31 P1 119.4(5)
C32 C31 P1 123.6(5)
C33 C32 C31 120.3(6)
C33 C32 H32 119.9
C31 C32 H32 119.9
C34 C33 C32 121.1(7)
C34 C33 H33 119.4
C32 C33 H33 119.4
C33 C34 C35 119.6(6)
C33 C34 H34 120.2
C35 C34 H34 120.2
C34 C35 C36 120.1(6)
C34 C35 H35 120.0
C36 C35 H35 120.0
C35 C36 C31 121.9(6)
C35 C36 H36 119.1
C31 C36 H36 119.1
C46 C41 C42 118.9(5)
C46 C41 P1 118.3(4)
C42 C41 P1 122.8(4)
C43 C42 C41 120.2(5)
C43 C42 H42 119.9
C41 C42 H42 119.9
C44 C43 C42 120.2(6)
C44 C43 H43 119.9
C42 C43 H43 119.9
C43 C44 C45 119.7(5)
C43 C44 H44 120.1
C45 C44 H44 120.1
C46 C45 C44 120.3(6)
C46 C45 H45 119.8
C44 C45 H45 119.8
C45 C46 C41 120.7(6)
C45 C46 H46 119.6
C41 C46 H46 119.6
C56 C51 C52 119.0(5)
C56 C51 P1 124.5(4)
C52 C51 P1 116.5(5)
C53 C52 C51 119.8(6)
C53 C52 H52 120.1
C51 C52 H52 120.1
C52 C53 C54 120.9(7)
C52 C53 H53 119.5
C54 C53 H53 119.5
C55 C54 C53 119.1(6)
C55 C54 H54 120.4
C53 C54 H54 120.4
C54 C55 C56 121.0(7)
C54 C55 H55 119.5
C56 C55 H55 119.5
C55 C56 C51 120.1(6)
C55 C56 H56 119.9
C51 C56 H56 119.9
C66 C61 C62 118.5(6)
C66 C61 P2 117.0(5)
C62 C61 P2 124.5(5)
C63 C62 C61 119.8(6)
C63 C62 H62 120.1
C61 C62 H62 120.1
C64 C63 C62 120.5(7)
C64 C63 H63 119.8
C62 C63 H63 119.8
C63 C64 C65 120.3(7)
C63 C64 H64 119.9
C65 C64 H64 119.9
C66 C65 C64 119.4(7)
C66 C65 H65 120.3
C64 C65 H65 120.3
C65 C66 C61 121.5(7)
C65 C66 H66 119.2
C61 C66 H66 119.2
C72 C71 C76 116.6(6)
C72 C71 P2 118.6(4)
C76 C71 P2 124.5(4)
C71 C72 C73 122.3(6)
C71 C72 H72 118.8
C73 C72 H72 118.8
C74 C73 C72 119.2(6)
C74 C73 H73 120.4
C72 C73 H73 120.4
C75 C74 C73 119.5(7)
C75 C74 H74 120.2
C73 C74 H74 120.2
C74 C75 C76 120.8(7)
C74 C75 H75 119.6
C76 C75 H75 119.6
C75 C76 C71 121.5(6)
C75 C76 H76 119.3
C71 C76 H76 119.3
C82 C81 C86 118.3(6)
C82 C81 P2 119.6(6)
C86 C81 P2 122.1(5)
C83 C82 C81 120.6(9)
C83 C82 H82 119.7
C81 C82 H82 119.7
C84 C83 C82 121.1(9)
C84 C83 H83 119.5
C82 C83 H83 119.5
C83 C84 C85 120.3(8)
C83 C84 H84 119.9
C85 C84 H84 119.9
C84 C85 C86 119.4(8)
C84 C85 H85 120.3
C86 C85 H85 120.3
C85 C86 C81 120.3(7)
C85 C86 H86 119.9
C81 C86 H86 119.9
O11B Cu1B P2 106.8(3)
O11B Cu1B S15B 94.7(3)
P2 Cu1B S15B 111.68(18)
O11B Cu1B P1 104.2(3)
P2 Cu1B P1 114.8(2)
S15B Cu1B P1 121.1(2)
C12B O11B Cu1B 132.0(8)
O11B C12B C13B 126.1(12)
O11B C12B C21B 115.9(11)
C13B C12B C21B 118.0(12)
C12B C13B C14B 128.9(12)
C12B C13B H13B 115.6
C14B C13B H13B 115.6
C13B C14B S15B 129.1(9)
C13B C14B S16B 112.7(9)
S15B C14B S16B 117.9(8)
C14B S15B Cu1B 107.8(5)
C17B S16B C14B 106.0(7)
S16B C17B H17D 109.5
S16B C17B H17E 109.5
H17D C17B H17E 109.5
S16B C17B H17F 109.5
H17D C17B H17F 109.5
H17E C17B H17F 109.5
C26B C21B C22B 115.0(11)
C26B C21B C12B 122.6(11)
C22B C21B C12B 122.4(12)
C21B C26B C25B 123.6(12)
C21B C26B H26B 118.2
C25B C26B H26B 118.2
C26B C25B C24B 119.4(13)
C26B C25B H25B 120.3
C24B C25B H25B 120.3
C25B C24B N23B 120.8(11)
C25B C24B H24B 119.6
N23B C24B H24B 119.6
C24B N23B C22B 115.7(10)
C21B C22B N23B 125.1(12)
C21B C22B H22B 117.4
N23B C22B H22B 117.4

loop_
_geom_bond_atom_site_label_1
_geom_bond_atom_site_label_2
_geom_bond_distance
Cu1A O11A 2.043(10)
Cu1A P1 2.161(6)
Cu1A S15A 2.318(5)
Cu1A P2 2.322(5)
P1 C31 1.814(6)
P1 C51 1.830(5)
P1 C41 1.837(6)
P1 Cu1B 2.328(5)
P2 C81 1.810(6)
P2 C71 1.812(6)
P2 C61 1.829(6)
P2 Cu1B 2.257(5)
O11A C12A 1.238(15)
C12A C13A 1.390(18)
C12A C21A 1.476(14)
C13A C14A 1.40(2)
C13A H13A 0.9300
C14A S15A 1.678(15)
C14A S16A 1.785(12)
S16A C17A 1.764(12)
C17A H17A 0.9600
C17A H17B 0.9600
C17A H17C 0.9600
C21A C22A 1.3900
C21A C26A 1.3900
C22A N23A 1.3900
C22A H22A 0.9300
N23A C24A 1.3900
C24A C25A 1.3900
C24A H24A 0.9300
C25A C26A 1.3900
C25A H25A 0.9300
C26A H26A 0.9300
C31 C36 1.388(8)
C31 C32 1.407(8)
C32 C33 1.380(8)
C32 H32 0.9300
C33 C34 1.364(9)
C33 H33 0.9300
C34 C35 1.370(9)
C34 H34 0.9300
C35 C36 1.375(8)
C35 H35 0.9300
C36 H36 0.9300
C41 C46 1.385(7)
C41 C42 1.394(8)
C42 C43 1.381(7)
C42 H42 0.9300
C43 C44 1.379(8)
C43 H43 0.9300
C44 C45 1.381(8)
C44 H44 0.9300
C45 C46 1.371(8)
C45 H45 0.9300
C46 H46 0.9300
C51 C56 1.376(8)
C51 C52 1.390(8)
C52 C53 1.369(8)
C52 H52 0.9300
C53 C54 1.375(10)
C53 H53 0.9300
C54 C55 1.359(10)
C54 H54 0.9300
C55 C56 1.375(8)
C55 H55 0.9300
C56 H56 0.9300
C61 C66 1.384(8)
C61 C62 1.390(8)
C62 C63 1.383(9)
C62 H62 0.9300
C63 C64 1.370(10)
C63 H63 0.9300
C64 C65 1.374(10)
C64 H64 0.9300
C65 C66 1.371(9)
C65 H65 0.9300
C66 H66 0.9300
C71 C72 1.378(8)
C71 C76 1.382(8)
C72 C73 1.387(9)
C72 H72 0.9300
C73 C74 1.367(9)
C73 H73 0.9300
C74 C75 1.364(9)
C74 H74 0.9300
C75 C76 1.369(9)
C75 H75 0.9300
C76 H76 0.9300
C81 C82 1.375(9)
C81 C86 1.391(8)
C82 C83 1.366(11)
C82 H82 0.9300
C83 C84 1.343(13)
C83 H83 0.9300
C84 C85 1.371(13)
C84 H84 0.9300
C85 C86 1.384(9)
C85 H85 0.9300
C86 H86 0.9300
Cu1B O11B 2.042(9)
Cu1B S15B 2.269(5)
O11B C12B 1.255(14)
C12B C13B 1.358(17)
C12B C21B 1.451(16)
C13B C14B 1.431(18)
C13B H13B 0.9300
C14B S15B 1.690(12)
C14B S16B 1.792(12)
S16B C17B 1.757(12)
C17B H17D 0.9600
C17B H17E 0.9600
C17B H17F 0.9600
C21B C26B 1.351(14)
C21B C22B 1.358(14)
C26B C25B 1.361(13)
C26B H26B 0.9300
C25B C24B 1.365(14)
C25B H25B 0.9300
C24B N23B 1.366(12)
C24B H24B 0.9300
N23B C22B 1.404(13)
C22B H22B 0.9300

loop_
_geom_torsion_atom_site_label_1
_geom_torsion_atom_site_label_2
_geom_torsion_atom_site_label_3
_geom_torsion_atom_site_label_4
_geom_torsion
Cu1A O11A C12A C13A -8(3)
Cu1A O11A C12A C21A 166.8(8)
O11A C12A C13A C14A -22(3)
C21A C12A C13A C14A 163.6(19)
C12A C13A C14A S15A 16(4)
C12A C13A C14A S16A -159.4(17)
C13A C14A S15A Cu1A 12(2)
S16A C14A S15A Cu1A -172.7(12)
C13A C14A S16A C17A -174.8(17)
S15A C14A S16A C17A 9.2(19)
O11A C12A C21A C22A -25(2)
C13A C12A C21A C22A 149.2(14)
O11A C12A C21A C26A 153.6(12)
C13A C12A C21A C26A -32(2)
C26A C21A C22A N23A 0.0
C12A C21A C22A N23A 179.1(12)
C21A C22A N23A C24A 0.0
C22A N23A C24A C25A 0.0
N23A C24A C25A C26A 0.0
C24A C25A C26A C21A 0.0
C22A C21A C26A C25A 0.0
C12A C21A C26A C25A -179.1(11)
C51 P1 C31 C36 106.3(5)
C41 P1 C31 C36 -147.3(5)
Cu1A P1 C31 C36 -21.7(5)
Cu1B P1 C31 C36 -18.9(5)
C51 P1 C31 C32 -75.5(5)
C41 P1 C31 C32 30.9(5)
Cu1A P1 C31 C32 156.5(5)
Cu1B P1 C31 C32 159.2(4)
C36 C31 C32 C33 0.9(9)
P1 C31 C32 C33 -177.3(5)
C31 C32 C33 C34 -0.4(10)
C32 C33 C34 C35 -0.9(10)
C33 C34 C35 C36 1.8(10)
C34 C35 C36 C31 -1.3(10)
C32 C31 C36 C35 -0.1(9)
P1 C31 C36 C35 178.2(5)
C31 P1 C41 C46 94.7(5)
C51 P1 C41 C46 -155.7(5)
Cu1A P1 C41 C46 -22.6(5)
Cu1B P1 C41 C46 -35.7(5)
C31 P1 C41 C42 -85.6(5)
C51 P1 C41 C42 24.0(5)
Cu1A P1 C41 C42 157.1(4)
Cu1B P1 C41 C42 144.1(4)
C46 C41 C42 C43 -0.7(8)
P1 C41 C42 C43 179.6(4)
C41 C42 C43 C44 0.5(9)
C42 C43 C44 C45 -0.1(9)
C43 C44 C45 C46 -0.2(9)
C44 C45 C46 C41 0.0(9)
C42 C41 C46 C45 0.4(8)
P1 C41 C46 C45 -179.8(5)
C31 P1 C51 C56 8.1(5)
C41 P1 C51 C56 -99.3(5)
Cu1A P1 C51 C56 127.9(5)
Cu1B P1 C51 C56 137.7(5)
C31 P1 C51 C52 -171.2(5)
C41 P1 C51 C52 81.4(5)
Cu1A P1 C51 C52 -51.4(5)
Cu1B P1 C51 C52 -41.6(5)
C56 C51 C52 C53 1.1(9)
P1 C51 C52 C53 -179.6(5)
C51 C52 C53 C54 -0.5(11)
C52 C53 C54 C55 -0.8(11)
C53 C54 C55 C56 1.5(11)
C54 C55 C56 C51 -0.9(10)
C52 C51 C56 C55 -0.4(9)
P1 C51 C56 C55 -179.7(5)
C81 P2 C61 C66 -68.9(5)
C71 P2 C61 C66 -176.6(4)
Cu1B P2 C61 C66 55.4(5)
Cu1A P2 C61 C66 64.7(5)
C81 P2 C61 C62 110.8(5)
C71 P2 C61 C62 3.1(6)
Cu1B P2 C61 C62 -124.9(5)
Cu1A P2 C61 C62 -115.6(5)
C66 C61 C62 C63 -0.2(9)
P2 C61 C62 C63 -179.9(5)
C61 C62 C63 C64 -0.4(11)
C62 C63 C64 C65 1.0(11)
C63 C64 C65 C66 -1.1(11)
C64 C65 C66 C61 0.6(10)
C62 C61 C66 C65 0.1(9)
P2 C61 C66 C65 179.8(5)
C81 P2 C71 C72 174.9(5)
C61 P2 C71 C72 -79.8(5)
Cu1B P2 C71 C72 54.1(5)
Cu1A P2 C71 C72 41.0(5)
C81 P2 C71 C76 1.1(6)
C61 P2 C71 C76 106.5(5)
Cu1B P2 C71 C76 -119.6(5)
Cu1A P2 C71 C76 -132.7(5)
C76 C71 C72 C73 -3.0(9)
P2 C71 C72 C73 -177.3(5)
C71 C72 C73 C74 1.6(10)
C72 C73 C74 C75 0.6(11)
C73 C74 C75 C76 -1.1(12)
C74 C75 C76 C71 -0.5(12)
C72 C71 C76 C75 2.5(10)
P2 C71 C76 C75 176.4(6)
C71 P2 C81 C82 -105.1(5)
C61 P2 C81 C82 146.3(5)
Cu1B P2 C81 C82 15.4(6)
Cu1A P2 C81 C82 19.9(6)
C71 P2 C81 C86 75.4(5)
C61 P2 C81 C86 -33.2(5)
Cu1B P2 C81 C86 -164.0(4)
Cu1A P2 C81 C86 -159.5(4)
C86 C81 C82 C83 -0.7(11)
P2 C81 C82 C83 179.8(7)
C81 C82 C83 C84 -1.5(14)
C82 C83 C84 C85 3.5(15)
C83 C84 C85 C86 -3.2(13)
C84 C85 C86 C81 0.9(11)
C82 C81 C86 C85 1.0(9)
P2 C81 C86 C85 -179.6(5)
Cu1B O11B C12B C13B 12(3)
Cu1B O11B C12B C21B -167.2(8)
O11B C12B C13B C14B -4(3)
C21B C12B C13B C14B 174.3(15)
C12B C13B C14B S15B 4(3)
C12B C13B C14B S16B 177.8(17)
C13B C14B S15B Cu1B -8.0(17)
S16B C14B S15B Cu1B 178.6(7)
C13B C14B S16B C17B 176.9(12)
S15B C14B S16B C17B -8.6(12)
O11B C12B C21B C26B -32(2)
C13B C12B C21B C26B 149.2(16)
O11B C12B C21B C22B 146.2(15)
C13B C12B C21B C22B -33(2)
C22B C21B C26B C25B 0(2)
C12B C21B C26B C25B 178.5(15)
C21B C26B C25B C24B 4(3)
C26B C25B C24B N23B -8(3)
C25B C24B N23B C22B 7(2)
C26B C21B C22B N23B -1(2)
C12B C21B C22B N23B -179.7(15)
C24B N23B C22B C21B -2(2)
